data_7225859
loop_
_publ_author_name
'Fonari, Marina S.'
'Antal, Sofia'
'Casta\~neda, Ra\'ul'
'Ordonez, Carlos'
'Timofeeva, Tatiana V.'

_publ_section_title
;
 Crystalline products of CO2capture by piperazine aqueous solutions
;
_journal_issue 33
_journal_name_full CrystEngComm
_journal_page_first 6282
_journal_paper_doi 10.1039/C6CE01083K
_journal_volume 18
_journal_year 2016
_chemical_formula_moiety 'C5 H9 N2 O2, C4 H11 N2'
_chemical_formula_sum 'C9 H20 N4 O2'
_chemical_formula_weight 216.29
_space_group_crystal_system orthorhombic
_space_group_IT_number 19
_space_group_name_Hall 'P 2ac 2ab'
_space_group_name_H-M_alt 'P 21 21 21'
_symmetry_space_group_name_Hall 'P 2ac 2ab'
_symmetry_space_group_name_H-M 'P 21 21 21'
_atom_sites_solution_hydrogens mixed
_audit_creation_method SHELXL-2014/7
_audit_update_record
;
2016-04-12 deposited with the CCDC.
2016-07-07 downloaded from the CCDC.
;
_cell_angle_alpha 90
_cell_angle_beta 90
_cell_angle_gamma 90
_cell_formula_units_Z 4
_cell_length_a 6.194(3)
_cell_length_b 9.572(5)
_cell_length_c 18.884(10)
_cell_measurement_reflns_used 1649
_cell_measurement_temperature 100(2)
_cell_measurement_theta_max 22.26
_cell_measurement_theta_min 4.26
_cell_volume 1119.6(10)
_computing_cell_refinement 'Bruker SAINT'
_computing_data_collection 'Bruker APEX2'
_computing_data_reduction 'Bruker SAINT'
_computing_molecular_graphics 'Bruker SHELXTL'
_computing_publication_material 'Bruker SHELXTL'
_computing_structure_refinement 'SHELXL-2014/7 (Sheldrick, 2014)'
_computing_structure_solution 'SHELXS-97 (Sheldrick, 2008)'
_diffrn_ambient_temperature 100(2)
_diffrn_measured_fraction_theta_full 0.993
_diffrn_measured_fraction_theta_max 0.994
_diffrn_measurement_device_type 'Bruker APEX-II CCD'
_diffrn_measurement_method '\f and \w scans'
_diffrn_radiation_type MoK\a
_diffrn_radiation_wavelength 0.71073
_diffrn_reflns_av_R_equivalents 0.0612
_diffrn_reflns_av_unetI/netI 0.0502
_diffrn_reflns_Laue_measured_fraction_full 0.993
_diffrn_reflns_Laue_measured_fraction_max 0.994
_diffrn_reflns_limit_h_max 7
_diffrn_reflns_limit_h_min -7
_diffrn_reflns_limit_k_max 11
_diffrn_reflns_limit_k_min -11
_diffrn_reflns_limit_l_max 23
_diffrn_reflns_limit_l_min -23
_diffrn_reflns_number 9568
_diffrn_reflns_point_group_measured_fraction_full 0.996
_diffrn_reflns_point_group_measured_fraction_max 0.996
_diffrn_reflns_theta_full 25.242
_diffrn_reflns_theta_max 25.996
_diffrn_reflns_theta_min 4.258
_exptl_absorpt_coefficient_mu 0.093
_exptl_absorpt_correction_type none
_exptl_crystal_colour colorless
_exptl_crystal_density_diffrn 1.283
_exptl_crystal_description prism
_exptl_crystal_F_000 472
_exptl_crystal_size_max 0.526
_exptl_crystal_size_mid 0.077
_exptl_crystal_size_min 0.067
_refine_diff_density_max 0.147
_refine_diff_density_min -0.167
_refine_diff_density_rms 0.044
_refine_ls_abs_structure_details
;
 Flack x determined using 632 quotients [(I+)-(I-)]/[(I+)+(I-)]
 (Parsons, Flack and Wagner, Acta Cryst. B69 (2013) 249-259).
;
_refine_ls_abs_structure_Flack 1.9(10)
_refine_ls_extinction_method none
_refine_ls_goodness_of_fit_ref 1.051
_refine_ls_hydrogen_treatment mixed
_refine_ls_matrix_type full
_refine_ls_number_parameters 152
_refine_ls_number_reflns 2193
_refine_ls_number_restraints 0
_refine_ls_restrained_S_all 1.051
_refine_ls_R_factor_all 0.0592
_refine_ls_R_factor_gt 0.0435
_refine_ls_shift/su_max 0.003
_refine_ls_shift/su_mean 0.000
_refine_ls_structure_factor_coef Fsqd
_refine_ls_weighting_details 'w=1/[\s^2^(Fo^2^)+(0.0507P)^2^+0.0647P] where P=(Fo^2^+2Fc^2^)/3'
_refine_ls_weighting_scheme calc
_refine_ls_wR_factor_gt 0.0945
_refine_ls_wR_factor_ref 0.1016
_reflns_Friedel_coverage 0.693
_reflns_Friedel_fraction_full 0.999
_reflns_Friedel_fraction_max 0.999
_reflns_number_gt 1782
_reflns_number_total 2193
_reflns_threshold_expression 'I > 2\s(I)'
_cod_data_source_file c6ce01083k1.cif
_cod_data_source_block PZH-PZCOO
_cod_depositor_comments 'Adding full bibliography for 7225856--7225859.cif.'
_cod_original_cell_volume 1119.7(10)
_cod_database_code 7225859
_shelx_shelxl_version_number 2014/7
_shelx_space_group_comment
;
The symmetry employed for this shelxl refinement is uniquely defined
by the following loop, which should always be used as a source of
symmetry information in preference to the above space-group names.
They are only intended as comments.
;
_shelx_estimated_absorpt_t_min 0.953
_shelx_estimated_absorpt_t_max 0.994

loop_
_space_group_symop_operation_xyz
'x, y, z'
'-x+1/2, -y, z+1/2'
'-x, y+1/2, -z+1/2'
'x+1/2, -y+1/2, -z'

loop_
_atom_site_label
_atom_site_type_symbol
_atom_site_fract_x
_atom_site_fract_y
_atom_site_fract_z
_atom_site_U_iso_or_equiv
_atom_site_adp_type
_atom_site_occupancy
_atom_site_site_symmetry_order
_atom_site_calc_flag
_atom_site_refinement_flags_posn
_atom_site_refinement_flags_adp
O1 O 0.7013(3) 0.2379(2) 0.59611(10) 0.0269(5) Uani 1 1 d . .
O2 O 0.3504(3) 0.2498(2) 0.62540(10) 0.0232(5) Uani 1 1 d . .
N1 N 0.6010(4) 0.2012(3) 0.70890(12) 0.0225(6) Uani 1 1 d . .
N2 N 0.6926(4) 0.0540(3) 0.83421(13) 0.0219(6) Uani 1 1 d . .
H1N H 0.703(5) -0.030(4) 0.8571(17) 0.028(9) Uiso 1 1 d . .
C1 C 0.5486(5) 0.2315(3) 0.64020(14) 0.0191(6) Uani 1 1 d . .
C2 C 0.8231(4) 0.1876(3) 0.73289(16) 0.0236(7) Uani 1 1 d . .
H2A H 0.8615 0.2670 0.7622 0.028 Uiso 1 1 calc R U
H2B H 0.9195 0.1856 0.6924 0.028 Uiso 1 1 calc R U
C3 C 0.8461(5) 0.0545(3) 0.77491(16) 0.0253(7) Uani 1 1 d . .
H3A H 0.8188 -0.0253 0.7445 0.030 Uiso 1 1 calc R U
H3B H 0.9923 0.0469 0.7929 0.030 Uiso 1 1 calc R U
C4 C 0.4710(5) 0.0629(3) 0.80723(16) 0.0228(7) Uani 1 1 d . .
H4A H 0.3701 0.0617 0.8465 0.027 Uiso 1 1 calc R U
H4B H 0.4409 -0.0171 0.7773 0.027 Uiso 1 1 calc R U
C5 C 0.4428(5) 0.1959(3) 0.76524(15) 0.0231(7) Uani 1 1 d . .
H5A H 0.2985 0.1992 0.7453 0.028 Uiso 1 1 calc R U
H5B H 0.4606 0.2760 0.7961 0.028 Uiso 1 1 calc R U
N3 N 0.7685(4) 0.6880(3) 0.43920(13) 0.0233(6) Uani 1 1 d . .
H2N H 0.792(5) 0.760(3) 0.4064(18) 0.029(9) Uiso 1 1 d . .
N4 N 0.7335(4) 0.4081(3) 0.48700(13) 0.0191(6) Uani 1 1 d . .
H3N H 0.777(5) 0.349(4) 0.4447(19) 0.040(10) Uiso 1 1 d . .
H4N H 0.709(5) 0.337(4) 0.5260(18) 0.030(9) Uiso 1 1 d . .
C6 C 0.9633(5) 0.6041(3) 0.44882(16) 0.0227(7) Uani 1 1 d . .
H6A H 1.0829 0.6638 0.4623 0.027 Uiso 1 1 calc R U
H6B H 1.0004 0.5579 0.4048 0.027 Uiso 1 1 calc R U
C7 C 0.9230(5) 0.4970(3) 0.50566(15) 0.0229(7) Uani 1 1 d . .
H7A H 1.0499 0.4387 0.5112 0.028 Uiso 1 1 calc R U
H7B H 0.8962 0.5438 0.5504 0.028 Uiso 1 1 calc R U
C8 C 0.5384(5) 0.4934(3) 0.47084(16) 0.0220(6) Uani 1 1 d . .
H8A H 0.4887 0.5397 0.5135 0.026 Uiso 1 1 calc R U
H8B H 0.4234 0.4332 0.4540 0.026 Uiso 1 1 calc R U
C9 C 0.5913(5) 0.6010(3) 0.41522(16) 0.0237(7) Uani 1 1 d . .
H9A H 0.6310 0.5547 0.3714 0.028 Uiso 1 1 calc R U
H9B H 0.4655 0.6586 0.4061 0.028 Uiso 1 1 calc R U

loop_
_atom_site_aniso_label
_atom_site_aniso_U_11
_atom_site_aniso_U_22
_atom_site_aniso_U_33
_atom_site_aniso_U_23
_atom_site_aniso_U_13
_atom_site_aniso_U_12
O1 0.0308(12) 0.0329(12) 0.0169(10) 0.0040(9) 0.0047(9) 0.0081(11)
O2 0.0221(11) 0.0254(11) 0.0223(11) -0.0040(9) -0.0070(8) 0.0047(9)
N1 0.0136(12) 0.0365(15) 0.0173(12) 0.0046(11) -0.0001(9) 0.0020(12)
N2 0.0195(13) 0.0245(13) 0.0217(13) 0.0061(12) -0.0019(11) -0.0019(11)
C1 0.0226(15) 0.0164(14) 0.0183(14) -0.0013(11) -0.0010(12) 0.0022(13)
C2 0.0154(14) 0.0323(17) 0.0232(15) 0.0029(14) -0.0030(12) -0.0004(14)
C3 0.0177(15) 0.0290(17) 0.0293(17) 0.0027(14) -0.0017(13) 0.0005(14)
C4 0.0191(15) 0.0281(16) 0.0212(15) 0.0026(13) 0.0021(12) -0.0007(14)
C5 0.0185(15) 0.0311(16) 0.0197(14) 0.0034(13) 0.0024(12) 0.0028(15)
N3 0.0214(14) 0.0203(13) 0.0282(14) -0.0006(12) 0.0033(11) -0.0017(12)
N4 0.0181(13) 0.0231(13) 0.0161(12) 0.0011(11) 0.0034(10) -0.0022(11)
C6 0.0187(15) 0.0245(15) 0.0249(16) -0.0050(12) 0.0023(13) -0.0027(14)
C7 0.0189(16) 0.0279(16) 0.0220(16) -0.0040(13) 0.0010(12) -0.0026(14)
C8 0.0150(14) 0.0258(15) 0.0250(16) -0.0013(12) 0.0034(12) -0.0034(14)
C9 0.0194(15) 0.0250(16) 0.0268(16) -0.0006(13) -0.0027(13) -0.0013(14)

loop_
_atom_type_symbol
_atom_type_description
_atom_type_scat_dispersion_real
_atom_type_scat_dispersion_imag
_atom_type_scat_source
C C 0.0033 0.0016 'International Tables Vol C Tables 4.2.6.8 and 6.1.1.4'
H H 0.0000 0.0000 'International Tables Vol C Tables 4.2.6.8 and 6.1.1.4'
N N 0.0061 0.0033 'International Tables Vol C Tables 4.2.6.8 and 6.1.1.4'
O O 0.0106 0.0060 'International Tables Vol C Tables 4.2.6.8 and 6.1.1.4'

loop_
_geom_angle_atom_site_label_1
_geom_angle_atom_site_label_2
_geom_angle_atom_site_label_3
_geom_angle
C1 N1 C5 122.9(2)
C1 N1 C2 122.6(2)
C5 N1 C2 114.1(2)
C4 N2 C3 109.9(2)
O1 C1 O2 124.9(3)
O1 C1 N1 117.3(3)
O2 C1 N1 117.8(2)
N1 C2 C3 109.3(3)
N2 C3 C2 110.0(3)
N2 C4 C5 109.9(3)
N1 C5 C4 109.7(2)
C9 N3 C6 110.4(2)
C8 N4 C7 112.0(2)
N3 C6 C7 109.0(2)
N4 C7 C6 110.5(2)
N4 C8 C9 109.9(2)
N3 C9 C8 109.8(3)

loop_
_geom_bond_atom_site_label_1
_geom_bond_atom_site_label_2
_geom_bond_distance
O1 C1 1.262(3)
O2 C1 1.271(3)
N1 C1 1.368(3)
N1 C5 1.447(4)
N1 C2 1.454(4)
N2 C4 1.466(4)
N2 C3 1.469(4)
C2 C3 1.508(4)
C4 C5 1.510(4)
N3 C9 1.450(4)
N3 C6 1.461(4)
N4 C8 1.490(4)
N4 C7 1.492(4)
C6 C7 1.505(4)
C8 C9 1.507(4)

loop_
_geom_hbond_atom_site_label_D
_geom_hbond_atom_site_label_H
_geom_hbond_atom_site_label_A
_geom_hbond_distance_DH
_geom_hbond_distance_HA
_geom_hbond_distance_DA
_geom_hbond_angle_DHA
_geom_hbond_site_symmetry_A
N2 H1N O2 0.92(3) 2.16(3) 3.022(4) 157(3) 3_646
N3 H2N N2 0.94(3) 2.24(3) 3.176(4) 172(3) 2_664
N4 H3N O2 1.02(4) 1.69(4) 2.704(3) 180(3) 4_556
N4 H4N O1 1.01(3) 1.63(4) 2.635(3) 170(3) .
C6 H6A N3 0.97 2.61 3.465(4) 147.7 4_566
C8 H8B O1 0.97 2.34 3.295(4) 168.8 4_456
